data_4103557
loop_
_publ_author_name
'Diem H. T. Phan'
'Kevin G. M. Kou'
'Vy M. Dong'

_publ_section_title
;
 Enantioselective Desymmetrization of Cyclopropenes by Hydroacylation
;
_journal_name_full 'Journal of the American Chemical Society'
_journal_page_first 16354
_journal_page_last 16355
_journal_paper_doi 10.1021/ja107738a
_journal_volume 132
_journal_year 2010
_chemical_absolute_configuration rmad
_chemical_compound_source 'Synthesized by the authors. See text'
_chemical_formula_moiety 'C21 H18 O2'
_chemical_formula_sum 'C21 H18 O2'
_chemical_formula_weight 302.35
_chemical_name_common TP-B6-90-trans
_chemical_name_systematic
; 
 ? 
;
_space_group_IT_number 1
_symmetry_cell_setting triclinic
_symmetry_space_group_name_Hall 'P 1'
_symmetry_space_group_name_H-M 'P 1'
_atom_sites_solution_hydrogens geom
_atom_sites_solution_primary direct
_atom_sites_solution_secondary difmap
_audit_creation_method SHELXL-97
_cell_angle_alpha 87.8746(9)
_cell_angle_beta 77.9145(9)
_cell_angle_gamma 89.7102(8)
_cell_formula_units_Z 4
_cell_length_a 9.19214(18)
_cell_length_b 11.0030(2)
_cell_length_c 15.9731(3)
_cell_measurement_reflns_used 13290
_cell_measurement_temperature 150
_cell_measurement_theta_max 69.45
_cell_measurement_theta_min 4.02
_cell_volume 1578.64(5)
_computing_cell_refinement 'SAINT V7.68A(Bruker AXS, 2009)'
_computing_data_collection 'APEX2  (Bruker AXS, 2009)'
_computing_data_reduction 'SAINT V7.68A(Bruker AXS, 2009)'
_computing_molecular_graphics 'SHELXTL v6.12 (Bruker AXS, 2001)'
_computing_publication_material 'UdMX (Maris, 2004)'
_computing_structure_refinement 'SHELXL97 (Sheldrick, 2008)'
_computing_structure_solution 'SIR2004 (Burla et al., 2004)'
_diffrn_ambient_temperature 150
_diffrn_detector_area_resol_mean 8.3
_diffrn_measured_fraction_theta_full 0.983
_diffrn_measured_fraction_theta_max 0.983
_diffrn_measurement_device_type 'Bruker Microstar'
_diffrn_measurement_method \w
_diffrn_radiation_monochromator 'Helios optics'
_diffrn_radiation_source 'Rotating Anode'
_diffrn_radiation_type CuK\a
_diffrn_radiation_wavelength 1.54178
_diffrn_reflns_av_R_equivalents 0.039
_diffrn_reflns_av_sigmaI/netI 0.0454
_diffrn_reflns_limit_h_max 11
_diffrn_reflns_limit_h_min -11
_diffrn_reflns_limit_k_max 13
_diffrn_reflns_limit_k_min -13
_diffrn_reflns_limit_l_max 19
_diffrn_reflns_limit_l_min -15
_diffrn_reflns_number 33273
_diffrn_reflns_theta_full 69.98
_diffrn_reflns_theta_max 69.98
_diffrn_reflns_theta_min 4.02
_exptl_absorpt_coefficient_mu 0.635
_exptl_absorpt_correction_T_max 0.9687
_exptl_absorpt_correction_T_min 0.7492
_exptl_absorpt_correction_type multi-scan
_exptl_absorpt_process_details 'Sadabs (Sheldrick, 2008)'
_exptl_crystal_colour Light-yellow
_exptl_crystal_density_diffrn 1.272
_exptl_crystal_density_method 'not measured'
_exptl_crystal_description Block
_exptl_crystal_F_000 640
_exptl_crystal_size_max 0.13
_exptl_crystal_size_mid 0.10
_exptl_crystal_size_min 0.05
_refine_diff_density_max 0.136
_refine_diff_density_min -0.159
_refine_diff_density_rms 0.030
_refine_ls_abs_structure_details 'Flack H D (1983), 3152 Friedel Pairs'
_refine_ls_abs_structure_Flack 0.11(18)
_refine_ls_extinction_method none
_refine_ls_goodness_of_fit_ref 1.073
_refine_ls_matrix_type full
_refine_ls_number_parameters 839
_refine_ls_number_reflns 9142
_refine_ls_number_restraints 3
_refine_ls_restrained_S_all 1.072
_refine_ls_R_factor_all 0.0399
_refine_ls_R_factor_gt 0.0371
_refine_ls_shift/su_max 0.001
_refine_ls_shift/su_mean 0.000
_refine_ls_structure_factor_coef Fsqd
_refine_ls_weighting_details 'calc w=1/[\s^2^(Fo^2^)+(0.0599P)^2^+0.1071P] where P=(Fo^2^+2Fc^2^)/3'
_refine_ls_weighting_scheme calc
_refine_ls_wR_factor_gt 0.1004
_refine_ls_wR_factor_ref 0.1039
_reflns_number_gt 8603
_reflns_number_total 9142
_reflns_threshold_expression I>2\s(I)
_cod_data_source_file ja107738a_si_007.cif
_cod_data_source_block loug13
_cod_depositor_comments
;
The following automatic conversions were performed:

'_geom_bond_publ_flag' value 'Y' changed to 'y' according to the
built-in table from CIF Core dictionary named 'cif_core.dic' version
2.4.1 from 2010-06-29 (104 times).

'_geom_angle_publ_flag' value 'Y'
changed to 'y' according to the built-in table from CIF Core
dictionary named 'cif_core.dic' version 2.4.1 from 2010-06-29 (156
times).

'_geom_torsion_publ_flag' value 'Y' changed to 'y' according
to the built-in table from CIF Core dictionary named 'cif_core.dic'
version 2.4.1 from 2010-06-29 (216 times).

Automatic conversion script
Id: cif_fix_values 1715 2011-07-08 13:25:40Z adriana 
;
_cod_original_cell_volume 1578.63(5)
_cod_database_code 4103557

loop_
_symmetry_equiv_pos_as_xyz
'x, y, z'

loop_
_atom_site_label
_atom_site_type_symbol
_atom_site_fract_x
_atom_site_fract_y
_atom_site_fract_z
_atom_site_U_iso_or_equiv
_atom_site_adp_type
_atom_site_occupancy
_atom_site_symmetry_multiplicity
_atom_site_calc_flag
_atom_site_refinement_flags
O1A O 0.97259(19) 0.02983(16) 0.55310(11) 0.0534(4) Uani 1 1 d .
H1A H 0.8893 -0.0038 0.5702 0.080 Uiso 1 1 calc R
O2A O 0.71252(18) 0.00441(15) 0.63841(11) 0.0532(4) Uani 1 1 d .
C1A C 0.4663(2) 0.11639(19) 0.78159(13) 0.0388(4) Uani 1 1 d .
C2A C 0.4269(2) 0.1155(2) 0.69546(14) 0.0472(5) Uani 1 1 d .
H2A H 0.3472 0.1711 0.6849 0.057 Uiso 1 1 calc R
H2B H 0.4286 0.0361 0.6680 0.057 Uiso 1 1 calc R
C3A C 0.5738(2) 0.17108(18) 0.69968(12) 0.0395(4) Uani 1 1 d .
H3A H 0.5779 0.2619 0.6947 0.047 Uiso 1 1 calc R
C4A C 0.7156(2) 0.10844(19) 0.66525(13) 0.0424(5) Uani 1 1 d .
C5A C 0.8568(2) 0.17316(19) 0.65751(13) 0.0393(5) Uani 1 1 d .
C6A C 0.9770(2) 0.1333(2) 0.59483(14) 0.0447(5) Uani 1 1 d .
C7A C 1.1069(3) 0.2029(2) 0.57030(15) 0.0514(6) Uani 1 1 d .
H7A H 1.1850 0.1758 0.5262 0.062 Uiso 1 1 calc R
C8A C 1.1228(2) 0.3084(2) 0.60870(15) 0.0502(6) Uani 1 1 d .
H8A H 1.2090 0.3571 0.5885 0.060 Uiso 1 1 calc R
C9A C 1.0126(2) 0.3474(2) 0.67871(15) 0.0437(5) Uani 1 1 d .
C10A C 1.0365(3) 0.4508(2) 0.72358(17) 0.0505(5) Uani 1 1 d .
H10A H 1.1251 0.4969 0.7045 0.061 Uiso 1 1 calc R
C11A C 0.9364(3) 0.4861(2) 0.79328(18) 0.0549(6) Uani 1 1 d .
H11A H 0.9539 0.5566 0.8223 0.066 Uiso 1 1 calc R
C12A C 0.8063(3) 0.4168(2) 0.82201(16) 0.0492(5) Uani 1 1 d .
H12A H 0.7364 0.4401 0.8715 0.059 Uiso 1 1 calc R
C13A C 0.7789(2) 0.31624(19) 0.77954(13) 0.0409(4) Uani 1 1 d .
H13A H 0.6909 0.2702 0.8008 0.049 Uiso 1 1 calc R
C14A C 0.8788(2) 0.27907(19) 0.70459(13) 0.0376(4) Uani 1 1 d .
C15A C 0.5109(3) -0.00367(19) 0.81745(16) 0.0479(5) Uani 1 1 d .
H15A H 0.4236 -0.0424 0.8544 0.072 Uiso 1 1 calc R
H15B H 0.5868 0.0102 0.8510 0.072 Uiso 1 1 calc R
H15C H 0.5512 -0.0568 0.7703 0.072 Uiso 1 1 calc R
C16A C 0.4002(2) 0.20856(18) 0.84488(13) 0.0370(4) Uani 1 1 d .
C17A C 0.3990(2) 0.18948(19) 0.93152(14) 0.0433(5) Uani 1 1 d .
H17A H 0.4365 0.1153 0.9508 0.052 Uiso 1 1 calc R
C18A C 0.3440(3) 0.2771(2) 0.99048(15) 0.0513(5) Uani 1 1 d .
H18A H 0.3451 0.2623 1.0493 0.062 Uiso 1 1 calc R
C19A C 0.2878(3) 0.3849(2) 0.96436(17) 0.0519(6) Uani 1 1 d .
H19A H 0.2497 0.4445 1.0047 0.062 Uiso 1 1 calc R
C20A C 0.2876(3) 0.4049(2) 0.87883(18) 0.0535(6) Uani 1 1 d .
H20A H 0.2495 0.4791 0.8600 0.064 Uiso 1 1 calc R
C21A C 0.3427(3) 0.3179(2) 0.81973(15) 0.0466(5) Uani 1 1 d .
H21A H 0.3410 0.3333 0.7610 0.056 Uiso 1 1 calc R
O1B O 0.4326(2) 0.57412(17) 0.66963(13) 0.0678(5) Uani 1 1 d .
H1B H 0.4051 0.5218 0.6392 0.102 Uiso 1 1 calc R
O2B O 0.4591(2) 0.41824(17) 0.55894(13) 0.0667(5) Uani 1 1 d .
C1B C 0.6817(3) 0.30480(19) 0.40374(14) 0.0454(5) Uani 1 1 d .
C2B C 0.6220(4) 0.2155(2) 0.47652(16) 0.0600(7) Uani 1 1 d .
H2C H 0.5127 0.2062 0.4939 0.072 Uiso 1 1 calc R
H2D H 0.6786 0.1394 0.4803 0.072 Uiso 1 1 calc R
C3B C 0.6892(3) 0.33124(17) 0.49837(12) 0.0449(5) Uani 1 1 d .
H3B H 0.7901 0.3222 0.5120 0.054 Uiso 1 1 calc R
C4B C 0.5973(3) 0.42833(19) 0.54368(14) 0.0467(5) Uani 1 1 d .
C5B C 0.6667(3) 0.53235(18) 0.57596(13) 0.0410(5) Uani 1 1 d .
C6B C 0.5791(3) 0.5939(2) 0.64333(15) 0.0511(6) Uani 1 1 d .
C7B C 0.6423(3) 0.6806(2) 0.68858(15) 0.0593(7) Uani 1 1 d .
H7B H 0.5817 0.7197 0.7354 0.071 Uiso 1 1 calc R
C8B C 0.7881(3) 0.7077(2) 0.66536(16) 0.0579(6) Uani 1 1 d .
H8B H 0.8296 0.7637 0.6978 0.069 Uiso 1 1 calc R
C9B C 0.8812(3) 0.6553(2) 0.59411(15) 0.0502(6) Uani 1 1 d .
C10B C 1.0327(3) 0.6889(3) 0.56815(19) 0.0624(7) Uani 1 1 d .
H10B H 1.0726 0.7461 0.6005 0.075 Uiso 1 1 calc R
C11B C 1.1224(3) 0.6424(3) 0.49901(19) 0.0634(7) Uani 1 1 d .
H11B H 1.2248 0.6639 0.4841 0.076 Uiso 1 1 calc R
C12B C 1.0620(3) 0.5617(2) 0.44950(16) 0.0538(5) Uani 1 1 d .
H12B H 1.1235 0.5302 0.3997 0.065 Uiso 1 1 calc R
C13B C 0.9163(2) 0.52787(19) 0.47166(14) 0.0437(5) Uani 1 1 d .
H13B H 0.8773 0.4757 0.4356 0.052 Uiso 1 1 calc R
C14B C 0.8211(2) 0.56828(18) 0.54704(13) 0.0404(5) Uani 1 1 d .
C15B C 0.5668(3) 0.3716(2) 0.36499(17) 0.0562(6) Uani 1 1 d .
H15D H 0.6063 0.4513 0.3418 0.084 Uiso 1 1 calc R
H15E H 0.4766 0.3827 0.4092 0.084 Uiso 1 1 calc R
H15F H 0.5428 0.3244 0.3188 0.084 Uiso 1 1 calc R
C16B C 0.8298(3) 0.28496(18) 0.34648(14) 0.0439(5) Uani 1 1 d .
C17B C 0.9440(4) 0.2208(3) 0.37460(16) 0.0665(8) Uani 1 1 d .
H17B H 0.9251 0.1845 0.4307 0.080 Uiso 1 1 calc R
C18B C 1.0820(4) 0.2093(3) 0.32295(18) 0.0756(9) Uani 1 1 d .
H18B H 1.1573 0.1665 0.3443 0.091 Uiso 1 1 calc R
C19B C 1.1138(3) 0.2585(3) 0.24075(18) 0.0641(7) Uani 1 1 d .
H19B H 1.2102 0.2511 0.2055 0.077 Uiso 1 1 calc R
C20B C 1.0033(3) 0.3180(2) 0.21125(16) 0.0554(6) Uani 1 1 d .
H20B H 1.0226 0.3505 0.1540 0.067 Uiso 1 1 calc R
C21B C 0.8632(3) 0.33246(19) 0.26276(14) 0.0454(5) Uani 1 1 d .
H21B H 0.7889 0.3755 0.2405 0.054 Uiso 1 1 calc R
O1C O 1.04492(19) 0.60985(16) 0.07236(12) 0.0593(5) Uani 1 1 d .
H1C H 1.0691 0.6683 0.0990 0.089 Uiso 1 1 calc R
O2C O 1.01740(19) 0.75561(16) 0.18973(13) 0.0615(5) Uani 1 1 d .
C1C C 0.7790(2) 0.88440(17) 0.33082(13) 0.0391(4) Uani 1 1 d .
C2C C 0.9043(3) 0.8222(2) 0.36124(15) 0.0503(5) Uani 1 1 d .
H2E H 0.8897 0.8008 0.4232 0.060 Uiso 1 1 calc R
H2F H 1.0068 0.8480 0.3338 0.060 Uiso 1 1 calc R
C3C C 0.8199(2) 0.74929(16) 0.30920(13) 0.0388(4) Uani 1 1 d .
H3C H 0.7504 0.6865 0.3422 0.047 Uiso 1 1 calc R
C4C C 0.8874(2) 0.72025(17) 0.22010(14) 0.0415(4) Uani 1 1 d .
C5C C 0.8100(2) 0.64644(18) 0.16853(13) 0.0388(4) Uani 1 1 d .
C6C C 0.8986(3) 0.58792(19) 0.09848(14) 0.0448(5) Uani 1 1 d .
C7C C 0.8392(3) 0.4987(2) 0.05466(15) 0.0521(6) Uani 1 1 d .
H7C H 0.9018 0.4595 0.0086 0.063 Uiso 1 1 calc R
C8C C 0.6939(3) 0.4681(2) 0.07747(15) 0.0534(6) Uani 1 1 d .
H8C H 0.6568 0.4047 0.0489 0.064 Uiso 1 1 calc R
C9C C 0.5952(3) 0.52881(18) 0.14346(13) 0.0430(5) Uani 1 1 d .
C10C C 0.4418(3) 0.5009(2) 0.16313(16) 0.0537(6) Uani 1 1 d .
H10C H 0.4061 0.4363 0.1351 0.064 Uiso 1 1 calc R
C11C C 0.3438(3) 0.5644(2) 0.22137(16) 0.0559(6) Uani 1 1 d .
H11C H 0.2413 0.5433 0.2348 0.067 Uiso 1 1 calc R
C12C C 0.3965(2) 0.6612(2) 0.26110(15) 0.0485(5) Uani 1 1 d .
H12C H 0.3285 0.7083 0.2999 0.058 Uiso 1 1 calc R
C13C C 0.5458(2) 0.68882(19) 0.24454(13) 0.0407(4) Uani 1 1 d .
H13C H 0.5786 0.7549 0.2725 0.049 Uiso 1 1 calc R
C14C C 0.6515(2) 0.62225(18) 0.18746(12) 0.0372(4) Uani 1 1 d .
C15C C 0.8173(3) 0.9771(2) 0.25735(15) 0.0539(6) Uani 1 1 d .
H15G H 0.7503 0.9670 0.2178 0.081 Uiso 1 1 calc R
H15H H 0.9203 0.9653 0.2270 0.081 Uiso 1 1 calc R
H15I H 0.8061 1.0592 0.2797 0.081 Uiso 1 1 calc R
C16C C 0.6320(2) 0.89962(17) 0.39115(13) 0.0381(4) Uani 1 1 d .
C17C C 0.5195(3) 0.9660(2) 0.36520(15) 0.0560(6) Uani 1 1 d .
H17C H 0.5385 1.0059 0.3102 0.076(8) Uiso 1 1 calc R
C18C C 0.3799(3) 0.9752(3) 0.41816(17) 0.0641(7) Uani 1 1 d .
H18C H 0.3039 1.0198 0.3987 0.077 Uiso 1 1 calc R
C19C C 0.3509(3) 0.9206(2) 0.49813(16) 0.0558(6) Uani 1 1 d .
H19C H 0.2552 0.9274 0.5343 0.067 Uiso 1 1 calc R
C20C C 0.4603(3) 0.8564(2) 0.52572(16) 0.0557(6) Uani 1 1 d .
H20C H 0.4408 0.8187 0.5814 0.067 Uiso 1 1 calc R
C21C C 0.5990(3) 0.8458(2) 0.47320(14) 0.0460(5) Uani 1 1 d .
H21C H 0.6738 0.8006 0.4935 0.055 Uiso 1 1 calc R
O1D O 0.50845(18) 1.15596(15) 1.17898(10) 0.0501(4) Uani 1 1 d .
H1D H 0.5942 1.1862 1.1647 0.075 Uiso 1 1 calc R
O2D O 0.76300(18) 1.18471(14) 1.09007(10) 0.0497(4) Uani 1 1 d .
C1D C 1.0105(2) 1.05449(18) 0.95530(13) 0.0356(4) Uani 1 1 d .
C2D C 0.9755(2) 1.18267(19) 0.93268(14) 0.0426(5) Uani 1 1 d .
H2G H 1.0037 1.2098 0.8717 0.051 Uiso 1 1 calc R
H2H H 0.9860 1.2457 0.9737 0.051 Uiso 1 1 calc R
C3D C 0.8471(2) 1.09504(16) 0.95799(12) 0.0370(4) Uani 1 1 d .
H3D H 0.8019 1.0672 0.9102 0.044 Uiso 1 1 calc R
C4D C 0.7447(2) 1.10208(18) 1.04230(13) 0.0393(4) Uani 1 1 d .
C5D C 0.6171(2) 1.01776(19) 1.06927(13) 0.0367(4) Uani 1 1 d .
C6D C 0.5015(2) 1.05497(19) 1.13490(13) 0.0406(5) Uani 1 1 d .
C7D C 0.3663(2) 0.9904(2) 1.15767(15) 0.0464(5) Uani 1 1 d .
H7D H 0.2893 1.0180 1.2022 0.056 Uiso 1 1 calc R
C8D C 0.3460(2) 0.8883(2) 1.11594(15) 0.0456(5) Uani 1 1 d .
H8D H 0.2535 0.8465 1.1309 0.055 Uiso 1 1 calc R
C9D C 0.4593(2) 0.84305(19) 1.05088(14) 0.0380(4) Uani 1 1 d .
C10D C 0.4366(3) 0.73591(19) 1.00919(15) 0.0457(5) Uani 1 1 d .
H10D H 0.3420 0.6971 1.0231 0.055 Uiso 1 1 calc R
C11D C 0.5474(3) 0.6867(2) 0.94927(16) 0.0484(5) Uani 1 1 d .
H11D H 0.5293 0.6172 0.9194 0.058 Uiso 1 1 calc R
C12D C 0.6884(2) 0.74153(18) 0.93297(15) 0.0459(5) Uani 1 1 d .
H12D H 0.7678 0.7054 0.8941 0.055 Uiso 1 1 calc R
C13D C 0.7142(2) 0.84537(17) 0.97160(14) 0.0398(4) Uani 1 1 d .
H13D H 0.8116 0.8793 0.9594 0.048 Uiso 1 1 calc R
C14D C 0.5996(2) 0.90409(17) 1.02951(13) 0.0349(4) Uani 1 1 d .
C15D C 1.0547(3) 1.0321(2) 1.04068(14) 0.0476(5) Uani 1 1 d .
H15J H 1.1633 1.0352 1.0325 0.071 Uiso 1 1 calc R
H15K H 1.0189 0.9518 1.0646 0.071 Uiso 1 1 calc R
H15L H 1.0105 1.0947 1.0802 0.071 Uiso 1 1 calc R
C16D C 1.0718(2) 0.96846(17) 0.88626(13) 0.0349(4) Uani 1 1 d .
C17D C 1.1347(3) 0.8577(2) 0.90587(16) 0.0482(5) Uani 1 1 d .
H17D H 1.1398 0.8376 0.9635 0.058 Uiso 1 1 calc R
C18D C 1.1896(3) 0.7773(2) 0.84271(18) 0.0555(6) Uani 1 1 d .
H18D H 1.2326 0.7030 0.8575 0.067 Uiso 1 1 calc R
C19D C 1.1831(3) 0.8028(2) 0.75908(16) 0.0498(5) Uani 1 1 d .
H19D H 1.2207 0.7468 0.7160 0.060 Uiso 1 1 calc R
C20D C 1.1210(3) 0.9114(2) 0.73841(15) 0.0517(6) Uani 1 1 d .
H20D H 1.1155 0.9304 0.6806 0.062 Uiso 1 1 calc R
C21D C 1.0669(3) 0.9923(2) 0.80096(14) 0.0462(5) Uani 1 1 d .
H21D H 1.0249 1.0666 0.7853 0.055 Uiso 1 1 calc R

loop_
_atom_site_aniso_label
_atom_site_aniso_U_11
_atom_site_aniso_U_22
_atom_site_aniso_U_33
_atom_site_aniso_U_23
_atom_site_aniso_U_13
_atom_site_aniso_U_12
O1A 0.0539(10) 0.0615(10) 0.0458(9) -0.0166(8) -0.0109(7) 0.0135(8)
O2A 0.0556(10) 0.0516(9) 0.0540(9) -0.0169(7) -0.0123(7) 0.0028(7)
C1A 0.0366(10) 0.0416(10) 0.0389(11) -0.0029(9) -0.0095(9) -0.0029(8)
C2A 0.0411(11) 0.0594(13) 0.0446(12) -0.0073(10) -0.0161(9) -0.0015(9)
C3A 0.0401(10) 0.0440(10) 0.0355(10) -0.0014(8) -0.0103(8) 0.0007(8)
C4A 0.0452(11) 0.0476(11) 0.0358(10) -0.0044(9) -0.0114(9) 0.0049(9)
C5A 0.0421(11) 0.0440(11) 0.0330(10) 0.0002(9) -0.0115(9) 0.0073(9)
C6A 0.0453(12) 0.0555(13) 0.0356(11) -0.0061(9) -0.0135(9) 0.0139(10)
C7A 0.0387(12) 0.0722(16) 0.0426(12) -0.0047(11) -0.0066(10) 0.0129(10)
C8A 0.0357(11) 0.0627(14) 0.0511(13) 0.0033(11) -0.0080(10) 0.0021(10)
C9A 0.0383(11) 0.0468(11) 0.0467(12) 0.0039(10) -0.0118(9) 0.0057(9)
C10A 0.0422(12) 0.0437(12) 0.0663(15) 0.0007(11) -0.0137(11) -0.0001(9)
C11A 0.0516(13) 0.0447(12) 0.0730(16) -0.0137(11) -0.0217(12) 0.0035(10)
C12A 0.0470(12) 0.0511(12) 0.0508(12) -0.0101(10) -0.0119(10) 0.0074(9)
C13A 0.0391(10) 0.0438(11) 0.0408(11) -0.0026(9) -0.0106(9) 0.0025(8)
C14A 0.0384(10) 0.0400(10) 0.0366(10) 0.0022(8) -0.0134(9) 0.0060(8)
C15A 0.0552(13) 0.0374(11) 0.0497(12) -0.0024(9) -0.0077(10) -0.0016(9)
C16A 0.0314(10) 0.0405(10) 0.0396(11) -0.0010(8) -0.0085(8) -0.0074(8)
C17A 0.0461(12) 0.0422(11) 0.0413(11) -0.0002(9) -0.0088(9) -0.0020(9)
C18A 0.0553(14) 0.0545(13) 0.0427(12) -0.0089(10) -0.0062(10) -0.0031(11)
C19A 0.0459(13) 0.0517(13) 0.0577(14) -0.0199(11) -0.0067(11) -0.0030(10)
C20A 0.0528(14) 0.0426(12) 0.0672(15) -0.0058(11) -0.0168(11) 0.0053(10)
C21A 0.0498(12) 0.0452(11) 0.0464(12) -0.0030(9) -0.0139(10) 0.0033(9)
O1B 0.0694(12) 0.0569(11) 0.0635(12) -0.0035(9) 0.0170(9) 0.0053(9)
O2B 0.0532(10) 0.0644(11) 0.0727(12) -0.0069(9) 0.0106(9) -0.0182(8)
C1B 0.0652(14) 0.0359(10) 0.0345(11) 0.0004(9) -0.0090(10) -0.0060(10)
C2B 0.098(2) 0.0359(11) 0.0431(12) 0.0003(9) -0.0073(12) -0.0156(11)
C3B 0.0653(13) 0.0334(9) 0.0340(10) 0.0016(8) -0.0059(9) -0.0059(9)
C4B 0.0566(13) 0.0389(10) 0.0396(11) 0.0029(9) 0.0008(10) -0.0076(9)
C5B 0.0531(12) 0.0319(10) 0.0349(10) 0.0019(8) -0.0031(9) 0.0022(9)
C6B 0.0675(16) 0.0379(11) 0.0414(12) 0.0038(9) 0.0021(11) 0.0074(10)
C7B 0.092(2) 0.0437(12) 0.0390(12) -0.0098(10) -0.0053(12) 0.0161(13)
C8B 0.0841(19) 0.0474(13) 0.0462(13) -0.0107(11) -0.0211(13) 0.0038(12)
C9B 0.0685(16) 0.0444(12) 0.0419(12) -0.0026(10) -0.0210(11) -0.0002(11)
C10B 0.0726(18) 0.0604(15) 0.0621(16) -0.0078(13) -0.0313(14) -0.0115(13)
C11B 0.0535(14) 0.0715(17) 0.0668(17) -0.0025(14) -0.0162(13) -0.0105(12)
C12B 0.0516(13) 0.0558(13) 0.0526(13) -0.0033(11) -0.0072(11) -0.0025(10)
C13B 0.0500(12) 0.0395(10) 0.0417(11) -0.0031(9) -0.0095(9) -0.0020(9)
C14B 0.0540(13) 0.0306(9) 0.0380(11) -0.0002(8) -0.0133(10) 0.0031(8)
C15B 0.0551(14) 0.0601(14) 0.0530(14) 0.0004(12) -0.0107(11) -0.0028(11)
C16B 0.0664(15) 0.0327(10) 0.0347(11) -0.0038(8) -0.0149(10) 0.0045(9)
C17B 0.102(2) 0.0627(15) 0.0374(12) -0.0067(11) -0.0204(14) 0.0339(15)
C18B 0.095(2) 0.086(2) 0.0522(15) -0.0216(14) -0.0271(15) 0.0553(18)
C19B 0.0750(18) 0.0623(15) 0.0545(15) -0.0170(13) -0.0103(13) 0.0237(13)
C20B 0.0706(16) 0.0498(13) 0.0430(12) -0.0022(10) -0.0057(12) 0.0105(11)
C21B 0.0559(13) 0.0396(11) 0.0410(11) 0.0005(9) -0.0113(10) 0.0041(9)
O1C 0.0540(10) 0.0556(10) 0.0565(10) -0.0053(8) 0.0156(8) 0.0092(8)
O2C 0.0452(9) 0.0561(10) 0.0720(11) -0.0163(9) 0.0156(8) -0.0115(7)
C1C 0.0498(12) 0.0301(9) 0.0364(10) -0.0055(8) -0.0058(9) -0.0043(8)
C2C 0.0454(12) 0.0582(13) 0.0478(13) -0.0022(11) -0.0107(10) -0.0097(10)
C3C 0.0375(9) 0.0350(9) 0.0422(10) 0.0002(8) -0.0044(8) -0.0013(7)
C4C 0.0377(10) 0.0317(9) 0.0499(11) -0.0026(8) 0.0028(9) -0.0001(8)
C5C 0.0439(11) 0.0322(9) 0.0360(10) 0.0014(8) 0.0012(8) 0.0048(8)
C6C 0.0534(13) 0.0367(10) 0.0386(11) 0.0000(9) 0.0032(10) 0.0110(9)
C7C 0.0725(17) 0.0448(12) 0.0374(12) -0.0066(10) -0.0073(11) 0.0218(12)
C8C 0.0825(18) 0.0404(11) 0.0417(12) -0.0094(9) -0.0219(12) 0.0116(11)
C9C 0.0596(13) 0.0355(10) 0.0354(11) -0.0009(8) -0.0136(10) 0.0030(9)
C10C 0.0661(15) 0.0540(13) 0.0459(13) -0.0014(11) -0.0229(12) -0.0102(11)
C11C 0.0495(13) 0.0679(15) 0.0524(14) 0.0036(12) -0.0162(11) -0.0113(11)
C12C 0.0442(12) 0.0577(13) 0.0425(11) -0.0019(10) -0.0064(9) 0.0014(9)
C13C 0.0433(11) 0.0395(10) 0.0376(10) -0.0046(8) -0.0042(8) 0.0003(8)
C14C 0.0476(12) 0.0319(9) 0.0309(10) 0.0025(8) -0.0063(9) 0.0013(8)
C15C 0.0785(16) 0.0337(10) 0.0435(12) -0.0026(9) 0.0013(11) -0.0087(10)
C16C 0.0528(12) 0.0307(9) 0.0309(10) -0.0072(8) -0.0080(9) -0.0003(8)
C17C 0.0763(17) 0.0581(14) 0.0328(11) -0.0028(10) -0.0101(11) 0.0242(12)
C18C 0.0658(17) 0.0740(17) 0.0527(15) -0.0114(13) -0.0121(12) 0.0323(14)
C19C 0.0549(14) 0.0572(14) 0.0512(14) -0.0134(11) 0.0002(11) 0.0118(11)
C20C 0.0635(15) 0.0560(14) 0.0416(12) 0.0020(10) 0.0019(11) 0.0072(11)
C21C 0.0537(13) 0.0468(12) 0.0359(11) 0.0020(9) -0.0070(9) 0.0068(10)
O1D 0.0507(9) 0.0525(9) 0.0463(9) -0.0139(7) -0.0063(7) 0.0105(7)
O2D 0.0532(9) 0.0448(8) 0.0515(9) -0.0149(7) -0.0095(7) 0.0000(7)
C1D 0.0346(10) 0.0382(10) 0.0348(10) 0.0018(8) -0.0096(8) -0.0036(8)
C2D 0.0465(12) 0.0388(10) 0.0426(11) 0.0012(8) -0.0102(9) -0.0044(8)
C3D 0.0383(9) 0.0354(9) 0.0390(10) -0.0020(7) -0.0118(8) 0.0003(7)
C4D 0.0414(10) 0.0378(10) 0.0418(11) -0.0069(8) -0.0146(9) 0.0055(8)
C5D 0.0358(10) 0.0405(10) 0.0350(10) -0.0027(8) -0.0100(8) 0.0077(8)
C6D 0.0433(11) 0.0449(11) 0.0351(10) -0.0019(9) -0.0118(9) 0.0098(9)
C7D 0.0375(11) 0.0578(13) 0.0417(11) -0.0009(10) -0.0037(9) 0.0128(9)
C8D 0.0337(10) 0.0556(13) 0.0466(12) 0.0077(10) -0.0081(9) 0.0015(9)
C9D 0.0327(10) 0.0405(10) 0.0421(11) 0.0052(9) -0.0121(9) 0.0017(8)
C10D 0.0424(12) 0.0408(11) 0.0564(13) 0.0061(10) -0.0175(10) -0.0048(9)
C11D 0.0534(13) 0.0371(11) 0.0565(14) -0.0027(10) -0.0153(11) -0.0006(9)
C12D 0.0486(12) 0.0360(10) 0.0502(12) -0.0028(9) -0.0038(10) 0.0036(8)
C13D 0.0380(10) 0.0349(10) 0.0454(11) 0.0016(8) -0.0063(9) 0.0001(8)
C14D 0.0333(10) 0.0364(10) 0.0357(10) 0.0043(8) -0.0101(8) 0.0029(8)
C15D 0.0477(12) 0.0576(13) 0.0396(11) -0.0006(10) -0.0143(9) 0.0007(9)
C16D 0.0310(9) 0.0367(9) 0.0366(10) 0.0017(8) -0.0070(8) -0.0027(7)
C17D 0.0593(14) 0.0400(11) 0.0494(12) 0.0013(10) -0.0215(11) 0.0037(10)
C18D 0.0580(14) 0.0406(12) 0.0729(17) -0.0099(11) -0.0240(12) 0.0092(10)
C19D 0.0442(12) 0.0495(12) 0.0543(14) -0.0137(11) -0.0049(10) -0.0026(10)
C20D 0.0617(15) 0.0544(13) 0.0366(11) -0.0035(10) -0.0042(10) -0.0015(11)
C21D 0.0542(13) 0.0457(11) 0.0386(11) 0.0026(9) -0.0101(10) 0.0047(10)

loop_
_atom_type_symbol
_atom_type_description
_atom_type_scat_dispersion_real
_atom_type_scat_dispersion_imag
_atom_type_scat_source
C C 0.0181 0.0091 'International Tables Vol C Tables 4.2.6.8 and 6.1.1.4'
H H 0.0000 0.0000 'International Tables Vol C Tables 4.2.6.8 and 6.1.1.4'
O O 0.0492 0.0322 'International Tables Vol C Tables 4.2.6.8 and 6.1.1.4'

loop_
_geom_angle_atom_site_label_1
_geom_angle_atom_site_label_2
_geom_angle_atom_site_label_3
_geom_angle
_geom_angle_publ_flag
C6A O1A H1A 109.5 ?
C16A C1A C2A 120.61(18) y
C16A C1A C15A 116.82(18) y
C2A C1A C15A 116.74(19) y
C16A C1A C3A 114.21(16) y
C2A C1A C3A 58.63(13) y
C15A C1A C3A 116.66(18) y
C1A C2A C3A 63.12(14) y
C1A C2A H2A 117.4 ?
C3A C2A H2A 117.4 ?
C1A C2A H2B 117.4 ?
C3A C2A H2B 117.4 ?
H2A C2A H2B 114.5 ?
C4A C3A C2A 121.11(18) y
C4A C3A C1A 119.50(17) y
C2A C3A C1A 58.25(13) y
C4A C3A H3A 115.3 ?
C2A C3A H3A 115.3 ?
C1A C3A H3A 115.3 ?
O2A C4A C5A 120.75(19) y
O2A C4A C3A 119.41(19) y
C5A C4A C3A 119.69(18) y
C6A C5A C14A 118.0(2) y
C6A C5A C4A 116.6(2) y
C14A C5A C4A 125.21(19) y
O1A C6A C7A 116.2(2) y
O1A C6A C5A 122.7(2) y
C7A C6A C5A 121.1(2) y
C8A C7A C6A 120.8(2) y
C8A C7A H7A 119.6 ?
C6A C7A H7A 119.6 ?
C7A C8A C9A 121.0(2) y
C7A C8A H8A 119.5 ?
C9A C8A H8A 119.5 ?
C10A C9A C8A 120.6(2) y
C10A C9A C14A 120.1(2) y
C8A C9A C14A 119.2(2) y
C11A C10A C9A 121.7(2) y
C11A C10A H10A 119.2 ?
C9A C10A H10A 119.2 ?
C10A C11A C12A 119.0(2) y
C10A C11A H11A 120.5 ?
C12A C11A H11A 120.5 ?
C13A C12A C11A 120.8(2) y
C13A C12A H12A 119.6 ?
C11A C12A H12A 119.6 ?
C12A C13A C14A 121.6(2) y
C12A C13A H13A 119.2 ?
C14A C13A H13A 119.2 ?
C13A C14A C9A 116.6(2) y
C13A C14A C5A 124.2(2) y
C9A C14A C5A 119.12(19) y
C1A C15A H15A 109.5 ?
C1A C15A H15B 109.5 ?
H15A C15A H15B 109.5 ?
C1A C15A H15C 109.5 ?
H15A C15A H15C 109.5 ?
H15B C15A H15C 109.5 ?
C17A C16A C21A 117.4(2) y
C17A C16A C1A 120.67(18) y
C21A C16A C1A 121.89(18) y
C16A C17A C18A 121.2(2) y
C16A C17A H17A 119.4 ?
C18A C17A H17A 119.4 ?
C19A C18A C17A 120.6(2) y
C19A C18A H18A 119.7 ?
C17A C18A H18A 119.7 ?
C20A C19A C18A 118.9(2) y
C20A C19A H19A 120.5 ?
C18A C19A H19A 120.5 ?
C19A C20A C21A 120.7(2) y
C19A C20A H20A 119.7 ?
C21A C20A H20A 119.7 ?
C20A C21A C16A 121.2(2) y
C20A C21A H21A 119.4 ?
C16A C21A H21A 119.4 ?
C6B O1B H1B 109.5 ?
C16B C1B C15B 116.97(19) y
C16B C1B C2B 120.5(2) y
C15B C1B C2B 115.9(2) y
C16B C1B C3B 114.13(19) y
C15B C1B C3B 117.9(2) y
C2B C1B C3B 58.49(14) y
C3B C2B C1B 62.68(14) y
C3B C2B H2C 117.5 ?
C1B C2B H2C 117.5 ?
C3B C2B H2D 117.5 ?
C1B C2B H2D 117.5 ?
H2C C2B H2D 114.6 ?
C4B C3B C2B 121.9(2) y
C4B C3B C1B 120.11(19) y
C2B C3B C1B 58.82(14) y
C4B C3B H3B 114.9 ?
C2B C3B H3B 114.9 ?
C1B C3B H3B 114.9 ?
O2B C4B C3B 119.2(2) y
O2B C4B C5B 119.9(2) y
C3B C4B C5B 120.8(2) y
C6B C5B C14B 118.5(2) y
C6B C5B C4B 116.8(2) y
C14B C5B C4B 124.44(19) y
O1B C6B C5B 122.8(2) y
O1B C6B C7B 116.2(2) y
C5B C6B C7B 121.1(2) y
C8B C7B C6B 120.1(2) y
C8B C7B H7B 119.9 ?
C6B C7B H7B 119.9 ?
C7B C8B C9B 121.9(2) y
C7B C8B H8B 119.1 ?
C9B C8B H8B 119.1 ?
C8B C9B C10B 121.2(2) y
C8B C9B C14B 119.4(2) y
C10B C9B C14B 119.4(2) y
C11B C10B C9B 122.1(2) y
C11B C10B H10B 119.0 ?
C9B C10B H10B 119.0 ?
C10B C11B C12B 118.9(2) y
C10B C11B H11B 120.6 ?
C12B C11B H11B 120.6 ?
C13B C12B C11B 121.0(2) y
C13B C12B H12B 119.5 ?
C11B C12B H12B 119.5 ?
C12B C13B C14B 121.8(2) y
C12B C13B H13B 119.1 ?
C14B C13B H13B 119.1 ?
C13B C14B C9B 116.6(2) y
C13B C14B C5B 124.7(2) y
C9B C14B C5B 118.6(2) y
C1B C15B H15D 109.5 ?
C1B C15B H15E 109.5 ?
H15D C15B H15E 109.5 ?
C1B C15B H15F 109.5 ?
H15D C15B H15F 109.5 ?
H15E C15B H15F 109.5 ?
C21B C16B C17B 116.4(2) y
C21B C16B C1B 121.5(2) y
C17B C16B C1B 122.1(2) y
C18B C17B C16B 121.5(2) y
C18B C17B H17B 119.3 ?
C16B C17B H17B 119.3 ?
C17B C18B C19B 121.4(2) y
C17B C18B H18B 119.3 ?
C19B C18B H18B 119.3 ?
C20B C19B C18B 118.2(3) y
C20B C19B H19B 120.9 ?
C18B C19B H19B 120.9 ?
C19B C20B C21B 121.6(2) y
C19B C20B H20B 119.2 ?
C21B C20B H20B 119.2 ?
C20B C21B C16B 121.0(2) y
C20B C21B H21B 119.5 ?
C16B C21B H21B 119.5 ?
C6C O1C H1C 109.5 ?
C2C C1C C16C 120.12(18) y
C2C C1C C15C 117.9(2) y
C16C C1C C15C 116.47(18) y
C2C C1C C3C 58.86(14) y
C16C C1C C3C 114.18(15) y
C15C C1C C3C 116.25(17) y
C1C C2C C3C 62.92(14) y
C1C C2C H2E 117.5 ?
C3C C2C H2E 117.5 ?
C1C C2C H2F 117.5 ?
C3C C2C H2F 117.5 ?
H2E C2C H2F 114.5 ?
C4C C3C C2C 120.69(17) y
C4C C3C C1C 119.04(16) y
C2C C3C C1C 58.22(14) y
C4C C3C H3C 115.6 ?
C2C C3C H3C 115.6 ?
C1C C3C H3C 115.6 ?
O2C C4C C5C 119.60(19) y
O2C C4C C3C 118.27(19) y
C5C C4C C3C 122.05(17) y
C6C C5C C14C 117.7(2) y
C6C C5C C4C 117.15(19) y
C14C C5C C4C 124.97(18) y
O1C C6C C7C 116.03(19) y
O1C C6C C5C 122.4(2) y
C7C C6C C5C 121.5(2) y
C8C C7C C6C 120.5(2) y
C8C C7C H7C 119.7 ?
C6C C7C H7C 119.7 ?
C7C C8C C9C 121.4(2) y
C7C C8C H8C 119.3 ?
C9C C8C H8C 119.3 ?
C10C C9C C8C 120.7(2) y
C10C C9C C14C 119.9(2) y
C8C C9C C14C 119.3(2) y
C11C C10C C9C 121.6(2) y
C11C C10C H10C 119.2 ?
C9C C10C H10C 119.2 ?
C10C C11C C12C 119.0(2) y
C10C C11C H11C 120.5 ?
C12C C11C H11C 120.5 ?
C13C C12C C11C 120.7(2) y
C13C C12C H12C 119.7 ?
C11C C12C H12C 119.7 ?
C12C C13C C14C 122.1(2) y
C12C C13C H13C 118.9 ?
C14C C13C H13C 118.9 ?
C13C C14C C9C 116.5(2) y
C13C C14C C5C 124.39(19) y
C9C C14C C5C 119.01(18) y
C1C C15C H15G 109.5 ?
C1C C15C H15H 109.5 ?
H15G C15C H15H 109.5 ?
C1C C15C H15I 109.5 ?
H15G C15C H15I 109.5 ?
H15H C15C H15I 109.5 ?
C17C C16C C21C 116.9(2) y
C17C C16C C1C 120.21(19) y
C21C C16C C1C 122.85(19) y
C18C C17C C16C 121.1(2) y
C18C C17C H17C 119.4 ?
C16C C17C H17C 119.4 ?
C19C C18C C17C 120.5(2) y
C19C C18C H18C 119.7 ?
C17C C18C H18C 119.7 ?
C20C C19C C18C 119.5(2) y
C20C C19C H19C 120.2 ?
C18C C19C H19C 120.2 ?
C19C C20C C21C 120.4(2) y
C19C C20C H20C 119.8 ?
C21C C20C H20C 119.8 ?
C20C C21C C16C 121.6(2) y
C20C C21C H21C 119.2 ?
C16C C21C H21C 119.2 ?
C6D O1D H1D 109.5 ?
C2D C1D C16D 120.24(17) y
C2D C1D C15D 116.71(18) y
C16D C1D C15D 116.61(17) y
C2D C1D C3D 59.15(13) y
C16D C1D C3D 114.72(15) y
C15D C1D C3D 116.77(17) y
C1D C2D C3D 62.57(13) y
C1D C2D H2G 117.5 ?
C3D C2D H2G 117.5 ?
C1D C2D H2H 117.5 ?
C3D C2D H2H 117.5 ?
H2G C2D H2H 114.6 ?
C4D C3D C2D 120.38(17) y
C4D C3D C1D 118.40(16) y
C2D C3D C1D 58.28(12) y
C4D C3D H3D 115.8 ?
C2D C3D H3D 115.8 ?
C1D C3D H3D 115.8 ?
O2D C4D C3D 118.65(18) y
O2D C4D C5D 119.38(19) y
C3D C4D C5D 121.89(17) y
C6D C5D C14D 118.03(19) y
C6D C5D C4D 116.93(19) y
C14D C5D C4D 124.93(18) y
O1D C6D C5D 123.2(2) y
O1D C6D C7D 115.06(19) y
C5D C6D C7D 121.8(2) y
C8D C7D C6D 120.0(2) y
C8D C7D H7D 120.0 ?
C6D C7D H7D 120.0 ?
C7D C8D C9D 121.5(2) y
C7D C8D H8D 119.3 ?
C9D C8D H8D 119.3 ?
C8D C9D C10D 120.5(2) y
C8D C9D C14D 119.4(2) y
C10D C9D C14D 120.0(2) y
C11D C10D C9D 121.6(2) y
C11D C10D H10D 119.2 ?
C9D C10D H10D 119.2 ?
C10D C11D C12D 118.4(2) y
C10D C11D H11D 120.8 ?
C12D C11D H11D 120.8 ?
C13D C12D C11D 121.6(2) y
C13D C12D H12D 119.2 ?
C11D C12D H12D 119.2 ?
C12D C13D C14D 121.71(19) y
C12D C13D H13D 119.1 ?
C14D C13D H13D 119.1 ?
C13D C14D C9D 116.40(18) y
C13D C14D C5D 124.65(18) y
C9D C14D C5D 118.92(18) y
C1D C15D H15J 109.5 ?
C1D C15D H15K 109.5 ?
H15J C15D H15K 109.5 ?
C1D C15D H15L 109.5 ?
H15J C15D H15L 109.5 ?
H15K C15D H15L 109.5 ?
C21D C16D C17D 116.8(2) y
C21D C16D C1D 122.50(17) y
C17D C16D C1D 120.71(18) y
C18D C17D C16D 121.0(2) y
C18D C17D H17D 119.5 ?
C16D C17D H17D 119.5 ?
C19D C18D C17D 121.1(2) y
C19D C18D H18D 119.4 ?
C17D C18D H18D 119.4 ?
C18D C19D C20D 118.8(2) y
C18D C19D H19D 120.6 ?
C20D C19D H19D 120.6 ?
C21D C20D C19D 120.4(2) y
C21D C20D H20D 119.8 ?
C19D C20D H20D 119.8 ?
C20D C21D C16D 121.9(2) y
C20D C21D H21D 119.0 ?
C16D C21D H21D 119.0 ?

loop_
_geom_bond_atom_site_label_1
_geom_bond_atom_site_label_2
_geom_bond_distance
_geom_bond_publ_flag
O1a C6a 1.346(3) y
O1a H1a 0.8400 ?
O2a C4a 1.239(3) y
C1a C16a 1.494(3) y
C1a C2a 1.494(3) y
C1a C15a 1.509(3) y
C1a C3a 1.567(3) y
C2a C3a 1.500(3) y
C2a H2a 0.9900 ?
C2a H2b 0.9900 ?
C3a C4a 1.481(3) y
C3a H3a 1.0000 ?
C4a C5a 1.464(3) y
C5a C6a 1.407(3) y
C5a C14a 1.448(3) y
C6a C7a 1.399(3) y
C7a C8a 1.356(4) y
C7a H7a 0.9500 ?
C8a C9a 1.420(3) y
C8a H8a 0.9500 ?
C9a C10a 1.409(3) y
C9a C14a 1.422(3) y
C10a C11a 1.355(4) y
C10a H10a 0.9500 ?
C11a C12a 1.405(3) y
C11a H11a 0.9500 ?
C12a C13a 1.371(3) y
C12a H12a 0.9500 ?
C13a C14a 1.420(3) y
C13a H13a 0.9500 ?
C15a H15a 0.9800 ?
C15a H15b 0.9800 ?
C15a H15c 0.9800 ?
C16a C17a 1.390(3) y
C16a C21a 1.391(3) y
C17a C18a 1.391(3) y
C17a H17a 0.9500 ?
C18a C19a 1.377(3) y
C18a H18a 0.9500 ?
C19a C20a 1.376(4) y
C19a H19a 0.9500 ?
C20a C21a 1.388(4) y
C20a H20a 0.9500 ?
C21a H21a 0.9500 ?
O1b C6b 1.340(3) y
O1b H1b 0.8400 ?
O2b C4b 1.247(3) y
C1b C16b 1.492(4) y
C1b C15b 1.507(3) y
C1b C2b 1.507(3) y
C1b C3b 1.565(3) y
C2b C3b 1.502(3) y
C2b H2c 0.9900 ?
C2b H2d 0.9900 ?
C3b C4b 1.473(3) y
C3b H3b 1.0000 ?
C4b C5b 1.473(3) y
C5b C6b 1.396(3) y
C5b C14b 1.450(3) y
C6b C7b 1.415(4) y
C7b C8b 1.346(4) y
C7b H7b 0.9500 ?
C8b C9b 1.412(4) y
C8b H8b 0.9500 ?
C9b C10b 1.414(4) y
C9b C14b 1.422(3) y
C10b C11b 1.348(4) y
C10b H10b 0.9500 ?
C11b C12b 1.401(4) y
C11b H11b 0.9500 ?
C12b C13b 1.362(3) y
C12b H12b 0.9500 ?
C13b C14b 1.417(3) y
C13b H13b 0.9500 ?
C15b H15d 0.9800 ?
C15b H15e 0.9800 ?
C15b H15f 0.9800 ?
C16b C21b 1.391(3) y
C16b C17b 1.403(3) y
C17b C18b 1.369(4) y
C17b H17b 0.9500 ?
C18b C19b 1.375(4) y
C18b H18b 0.9500 ?
C19b C20b 1.361(4) y
C19b H19b 0.9500 ?
C20b C21b 1.387(3) y
C20b H20b 0.9500 ?
C21b H21b 0.9500 ?
O1c C6c 1.343(3) y
O1c H1c 0.8400 ?
O2c C4c 1.250(3) y
C1c C2c 1.494(3) y
C1c C16c 1.500(3) y
C1c C15c 1.511(3) y
C1c C3c 1.565(3) y
C2c C3c 1.504(3) y
C2c H2e 0.9900 ?
C2c H2f 0.9900 ?
C3c C4c 1.475(3) y
C3c H3c 1.0000 ?
C4c C5c 1.465(3) y
C5c C6c 1.413(3) y
C5c C14c 1.448(3) y
C6c C7c 1.403(4) y
C7c C8c 1.349(4) y
C7c H7c 0.9500 ?
C8c C9c 1.424(3) y
C8c H8c 0.9500 ?
C9c C10c 1.411(3) y
C9c C14c 1.425(3) y
C10c C11c 1.362(4) y
C10c H10c 0.9500 ?
C11c C12c 1.398(3) y
C11c H11c 0.9500 ?
C12c C13c 1.376(3) y
C12c H12c 0.9500 ?
C13c C14c 1.409(3) y
C13c H13c 0.9500 ?
C15c H15g 0.9800 ?
C15c H15h 0.9800 ?
C15c H15i 0.9800 ?
C16c C17c 1.387(3) y
C16c C21c 1.392(3) y
C17c C18c 1.387(4) y
C17c H17c 0.9500 ?
C18c C19c 1.366(4) y
C18c H18c 0.9500 ?
C19c C20c 1.364(4) y
C19c H19c 0.9500 ?
C20c C21c 1.379(3) y
C20c H20c 0.9500 ?
C21c H21c 0.9500 ?
O1d C6d 1.346(3) y
O1d H1d 0.8400 ?
O2d C4d 1.243(2) y
C1d C2d 1.493(3) y
C1d C16d 1.497(3) y
C1d C15d 1.514(3) y
C1d C3d 1.558(3) y
C2d C3d 1.507(3) y
C2d H2g 0.9900 ?
C2d H2h 0.9900 ?
C3d C4d 1.477(3) y
C3d H3d 1.0000 ?
C4d C5d 1.480(3) y
C5d C6d 1.399(3) y
C5d C14d 1.448(3) y
C6d C7d 1.408(3) y
C7d C8d 1.360(3) y
C7d H7d 0.9500 ?
C8d C9d 1.412(3) y
C8d H8d 0.9500 ?
C9d C10d 1.413(3) y
C9d C14d 1.427(3) y
C10d C11d 1.368(3) y
C10d H10d 0.9500 ?
C11d C12d 1.402(3) y
C11d H11d 0.9500 ?
C12d C13d 1.364(3) y
C12d H12d 0.9500 ?
C13d C14d 1.419(3) y
C13d H13d 0.9500 ?
C15d H15j 0.9800 ?
C15d H15k 0.9800 ?
C15d H15l 0.9800 ?
C16d C21d 1.388(3) y
C16d C17d 1.399(3) y
C17d C18d 1.380(4) y
C17d H17d 0.9500 ?
C18d C19d 1.368(4) y
C18d H18d 0.9500 ?
C19d C20d 1.381(3) y
C19d H19d 0.9500 ?
C20d C21d 1.375(3) y
C20d H20d 0.9500 ?
C21d H21d 0.9500 ?

loop_
_geom_hbond_atom_site_label_D
_geom_hbond_atom_site_label_H
_geom_hbond_atom_site_label_A
_geom_hbond_distance_DH
_geom_hbond_distance_HA
_geom_hbond_distance_DA
_geom_hbond_angle_DHA
O1A H1A O2A 0.84 1.76 2.503(2) 146.3
O1B H1B O2B 0.84 1.74 2.484(3) 146.6
O1C H1C O2C 0.84 1.75 2.484(2) 145.0
O1D H1D O2D 0.84 1.75 2.485(2) 145.2

loop_
_geom_torsion_atom_site_label_1
_geom_torsion_atom_site_label_2
_geom_torsion_atom_site_label_3
_geom_torsion_atom_site_label_4
_geom_torsion
_geom_torsion_publ_flag
C16A C1A C2A C3A 101.4(2) y
C15A C1A C2A C3A -106.3(2) y
C1A C2A C3A C4A 107.6(2) y
C16A C1A C3A C4A 137.32(18) y
C2A C1A C3A C4A -110.4(2) y
C15A C1A C3A C4A -3.9(3) y
C16A C1A C3A C2A -112.3(2) y
C15A C1A C3A C2A 106.5(2) y
C2A C3A C4A O2A -5.5(3) y
C1A C3A C4A O2A 63.1(3) y
C2A C3A C4A C5A 170.03(18) y
C1A C3A C4A C5A -121.4(2) y
O2A C4A C5A C6A 21.3(3) y
C3A C4A C5A C6A -154.21(18) y
O2A C4A C5A C14A -163.36(19) y
C3A C4A C5A C14A 21.2(3) y
C14A C5A C6A O1A 173.78(18) y
C4A C5A C6A O1A -10.5(3) y
C14A C5A C6A C7A -8.7(3) y
C4A C5A C6A C7A 167.07(19) y
O1A C6A C7A C8A -179.7(2) y
C5A C6A C7A C8A 2.6(3) y
C6A C7A C8A C9A 4.3(3) y
C7A C8A C9A C10A 173.7(2) y
C7A C8A C9A C14A -4.7(3) y
C8A C9A C10A C11A -176.5(2) y
C14A C9A C10A C11A 1.9(3) y
C9A C10A C11A C12A 0.8(4) y
C10A C11A C12A C13A -1.2(3) y
C11A C12A C13A C14A -1.0(3) y
C12A C13A C14A C9A 3.5(3) y
C12A C13A C14A C5A 179.37(18) y
C10A C9A C14A C13A -3.9(3) y
C8A C9A C14A C13A 174.57(19) y
C10A C9A C14A C5A -179.98(19) y
C8A C9A C14A C5A -1.6(3) y
C6A C5A C14A C13A -167.81(18) y
C4A C5A C14A C13A 16.9(3) y
C6A C5A C14A C9A 8.0(3) y
C4A C5A C14A C9A -167.32(18) y
C2A C1A C16A C17A 160.54(19) y
C15A C1A C16A C17A 8.3(3) y
C3A C1A C16A C17A -132.86(19) y
C2A C1A C16A C21A -21.8(3) y
C15A C1A C16A C21A -174.1(2) y
C3A C1A C16A C21A 44.8(3) y
C21A C16A C17A C18A -0.7(3) y
C1A C16A C17A C18A 177.1(2) y
C16A C17A C18A C19A 0.6(3) y
C17A C18A C19A C20A -0.3(4) y
C18A C19A C20A C21A 0.2(4) y
C19A C20A C21A C16A -0.4(4) y
C17A C16A C21A C20A 0.6(3) y
C1A C16A C21A C20A -177.1(2) y
C16B C1B C2B C3B 101.3(2) y
C15B C1B C2B C3B -108.2(2) y
C1B C2B C3B C4B 108.3(2) y
C16B C1B C3B C4B 136.5(2) y
C15B C1B C3B C4B -6.6(3) y
C2B C1B C3B C4B -111.3(2) y
C16B C1B C3B C2B -112.2(2) y
C15B C1B C3B C2B 104.8(3) y
C2B C3B C4B O2B -5.3(3) y
C1B C3B C4B O2B 64.6(3) y
C2B C3B C4B C5B 170.6(2) y
C1B C3B C4B C5B -119.5(2) y
O2B C4B C5B C6B 19.2(3) y
C3B C4B C5B C6B -156.63(19) y
O2B C4B C5B C14B -165.7(2) y
C3B C4B C5B C14B 18.4(3) y
C14B C5B C6B O1B 174.24(19) y
C4B C5B C6B O1B -10.4(3) y
C14B C5B C6B C7B -6.5(3) y
C4B C5B C6B C7B 168.9(2) y
O1B C6B C7B C8B -178.7(2) y
C5B C6B C7B C8B 2.0(3) y
C6B C7B C8B C9B 2.5(4) y
C7B C8B C9B C10B 177.1(2) y
C7B C8B C9B C14B -2.2(4) y
C8B C9B C10B C11B -178.2(2) y
C14B C9B C10B C11B 1.0(4) y
C9B C10B C11B C12B 2.5(4) y
C10B C11B C12B C13B -1.8(4) y
C11B C12B C13B C14B -2.6(4) y
C12B C13B C14B C9B 5.9(3) y
C12B C13B C14B C5B -177.7(2) y
C8B C9B C14B C13B 174.2(2) y
C10B C9B C14B C13B -5.1(3) y
C8B C9B C14B C5B -2.4(3) y
C10B C9B C14B C5B 178.3(2) y
C6B C5B C14B C13B -169.7(2) y
C4B C5B C14B C13B 15.3(3) y
C6B C5B C14B C9B 6.6(3) y
C4B C5B C14B C9B -168.4(2) y
C15B C1B C16B C21B 3.8(3) y
C2B C1B C16B C21B 154.0(2) y
C3B C1B C16B C21B -139.6(2) y
C15B C1B C16B C17B -178.0(2) y
C2B C1B C16B C17B -27.9(3) y
C3B C1B C16B C17B 38.5(3) y
C21B C16B C17B C18B 2.0(4) y
C1B C16B C17B C18B -176.2(3) y
C16B C17B C18B C19B -1.1(5) y
C17B C18B C19B C20B -0.8(5) y
C18B C19B C20B C21B 1.8(4) y
C19B C20B C21B C16B -0.9(4) y
C17B C16B C21B C20B -1.1(3) y
C1B C16B C21B C20B 177.2(2) y
C16C C1C C2C C3C 101.70(19) y
C15C C1C C2C C3C -105.3(2) y
C1C C2C C3C C4C 107.2(2) y
C2C C1C C3C C4C -110.0(2) y
C16C C1C C3C C4C 138.16(18) y
C15C C1C C3C C4C -1.9(3) y
C16C C1C C3C C2C -111.8(2) y
C15C C1C C3C C2C 108.2(2) y
C2C C3C C4C O2C 1.5(3) y
C1C C3C C4C O2C 69.7(3) y
C2C C3C C4C C5C 178.18(19) y
C1C C3C C4C C5C -113.6(2) y
O2C C4C C5C C6C 18.8(3) y
C3C C4C C5C C6C -157.81(18) y
O2C C4C C5C C14C -165.7(2) y
C3C C4C C5C C14C 17.6(3) y
C14C C5C C6C O1C 175.82(18) y
C4C C5C C6C O1C -8.4(3) y
C14C C5C C6C C7C -7.3(3) y
C4C C5C C6C C7C 168.48(19) y
O1C C6C C7C C8C 178.5(2) y
C5C C6C C7C C8C 1.4(3) y
C6C C7C C8C C9C 3.0(3) y
C7C C8C C9C C10C 176.1(2) y
C7C C8C C9C C14C -1.2(3) y
C8C C9C C10C C11C -174.8(2) y
C14C C9C C10C C11C 2.5(3) y
C9C C10C C11C C12C 1.4(4) y
C10C C11C C12C C13C -2.8(3) y
C11C C12C C13C C14C 0.1(3) y
C12C C13C C14C C9C 3.6(3) y
C12C C13C C14C C5C -179.2(2) y
C10C C9C C14C C13C -4.9(3) y
C8C C9C C14C C13C 172.49(18) y
C10C C9C C14C C5C 177.79(18) y
C8C C9C C14C C5C -4.8(3) y
C6C C5C C14C C13C -168.22(18) y
C4C C5C C14C C13C 16.4(3) y
C6C C5C C14C C9C 8.9(3) y
C4C C5C C14C C9C -166.55(18) y
C2C C1C C16C C17C 174.6(2) y
C15C C1C C16C C17C 21.3(3) y
C3C C1C C16C C17C -118.6(2) y
C2C C1C C16C C21C -7.7(3) y
C15C C1C C16C C21C -161.1(2) y
C3C C1C C16C C21C 59.0(3) y
C21C C16C C17C C18C -1.6(4) y
C1C C16C C17C C18C 176.1(2) y
C16C C17C C18C C19C 1.3(4) y
C17C C18C C19C C20C -0.2(4) y
C18C C19C C20C C21C -0.4(4) y
C19C C20C C21C C16C 0.0(4) y
C17C C16C C21C C20C 1.0(3) y
C1C C16C C21C C20C -176.7(2) y
C16D C1D C2D C3D 102.45(19) y
C15D C1D C2D C3D -106.7(2) y
C1D C2D C3D C4D 106.60(19) y
C2D C1D C3D C4D -109.98(19) y
C16D C1D C3D C4D 138.25(17) y
C15D C1D C3D C4D -3.4(3) y
C16D C1D C3D C2D -111.77(19) y
C15D C1D C3D C2D 106.6(2) y
C2D C3D C4D O2D 3.0(3) y
C1D C3D C4D O2D 71.0(2) y
C2D C3D C4D C5D 179.87(17) y
C1D C3D C4D C5D -112.2(2) y
O2D C4D C5D C6D 17.4(3) y
C3D C4D C5D C6D -159.40(17) y
O2D C4D C5D C14D -166.51(18) y
C3D C4D C5D C14D 16.7(3) y
C14D C5D C6D O1D 176.90(17) y
C4D C5D C6D O1D -6.7(3) y
C14D C5D C6D C7D -5.2(3) y
C4D C5D C6D C7D 171.19(18) y
O1D C6D C7D C8D 178.61(18) y
C5D C6D C7D C8D 0.5(3) y
C6D C7D C8D C9D 1.5(3) y
C7D C8D C9D C10D 179.11(19) y
C7D C8D C9D C14D 1.4(3) y
C8D C9D C10D C11D -176.40(19) y
C14D C9D C10D C11D 1.3(3) y
C9D C10D C11D C12D 3.4(3) y
C10D C11D C12D C13D -3.8(3) y
C11D C12D C13D C14D -0.7(3) y
C12D C13D C14D C9D 5.3(3) y
C12D C13D C14D C5D -176.58(19) y
C8D C9D C14D C13D 172.19(17) y
C10D C9D C14D C13D -5.6(3) y
C8D C9D C14D C5D -6.0(3) y
C10D C9D C14D C5D 176.21(17) y
C6D C5D C14D C13D -170.23(17) y
C4D C5D C14D C13D 13.7(3) y
C6D C5D C14D C9D 7.8(3) y
C4D C5D C14D C9D -168.22(17) y
C2D C1D C16D C21D -15.2(3) y
C15D C1D C16D C21D -166.12(19) y
C3D C1D C16D C21D 52.1(3) y
C2D C1D C16D C17D 166.12(19) y
C15D C1D C16D C17D 15.2(3) y
C3D C1D C16D C17D -126.5(2) y
C21D C16D C17D C18D 0.4(3) y
C1D C16D C17D C18D 179.1(2) y
C16D C17D C18D C19D -0.5(4) y
C17D C18D C19D C20D 0.3(4) y
C18D C19D C20D C21D 0.1(4) y
C19D C20D C21D C16D -0.2(4) y
C17D C16D C21D C20D 0.0(3) y
C1D C16D C21D C20D -178.7(2) y
